data_7237047
loop_
_publ_author_name
'Khan, Asma'
'Zeb, Aurang'
'Li, Lina'
'Zhang, Weichuan'
'Sun, Zhihua'
'Wang, Yuyin'
'Luo, Junhua'

_publ_section_title
;
 A lead-free semiconducting hybrid with ultra-high color rendering index
 white-light emission
;
_journal_issue 11
_journal_name_full 'Journal of Materials Chemistry C'
_journal_page_first 2801
_journal_paper_doi 10.1039/C7TC05384C
_journal_volume 6
_journal_year 2018
_chemical_formula_sum 'C12 H28 Cl5 N2 Sb'
_chemical_formula_weight 499.36
_space_group_crystal_system monoclinic
_space_group_IT_number 14
_space_group_name_Hall '-P 2ybc'
_space_group_name_H-M_alt 'P 1 21/c 1'
_atom_sites_solution_hydrogens geom
_audit_creation_method SHELXL-2013
_audit_update_record
;
2017-10-24 deposited with the CCDC.
2018-01-31 downloaded from the CCDC.
;
_cell_angle_alpha 90
_cell_angle_beta 103.8230(10)
_cell_angle_gamma 90
_cell_formula_units_Z 4
_cell_length_a 12.9832(2)
_cell_length_b 16.4632(2)
_cell_length_c 9.72240(10)
_cell_measurement_reflns_used 7788
_cell_measurement_temperature 215.00(10)
_cell_measurement_theta_max 73.2390
_cell_measurement_theta_min 4.3990
_cell_volume 2017.93(5)
_computing_structure_refinement 'SHELXL-2013 (Sheldrick, 2013)'
_diffrn_ambient_temperature 215.00(10)
_diffrn_measured_fraction_theta_full 0.990
_diffrn_measured_fraction_theta_max 0.962
_diffrn_measurement_device_type 'SuperNova, Dual, Cu at zero, Atlas'
_diffrn_radiation_type CuK\a
_diffrn_radiation_wavelength 1.54184
_diffrn_reflns_av_R_equivalents 0.0480
_diffrn_reflns_av_unetI/netI 0.0385
_diffrn_reflns_Laue_measured_fraction_full 0.990
_diffrn_reflns_Laue_measured_fraction_max 0.962
_diffrn_reflns_limit_h_max 16
_diffrn_reflns_limit_h_min -15
_diffrn_reflns_limit_k_max 20
_diffrn_reflns_limit_k_min -19
_diffrn_reflns_limit_l_max 12
_diffrn_reflns_limit_l_min -11
_diffrn_reflns_number 11067
_diffrn_reflns_point_group_measured_fraction_full 0.990
_diffrn_reflns_point_group_measured_fraction_max 0.962
_diffrn_reflns_theta_full 67.684
_diffrn_reflns_theta_max 73.349
_diffrn_reflns_theta_min 3.506
_exptl_absorpt_coefficient_mu 16.877
_exptl_crystal_density_diffrn 1.644
_exptl_crystal_description block
_exptl_crystal_F_000 1000
_refine_diff_density_max 1.696
_refine_diff_density_min -5.069
_refine_diff_density_rms 0.311
_refine_ls_extinction_method none
_refine_ls_goodness_of_fit_ref 1.101
_refine_ls_hydrogen_treatment constr
_refine_ls_matrix_type full
_refine_ls_number_parameters 183
_refine_ls_number_reflns 3895
_refine_ls_number_restraints 0
_refine_ls_restrained_S_all 1.101
_refine_ls_R_factor_all 0.0587
_refine_ls_R_factor_gt 0.0570
_refine_ls_shift/su_max 0.001
_refine_ls_shift/su_mean 0.000
_refine_ls_structure_factor_coef Fsqd
_refine_ls_weighting_details
;
 w=1/[\s^2^(Fo^2^)+(0.1068P)^2^]
 where P=(Fo^2^+2Fc^2^)/3
;
_refine_ls_weighting_scheme calc
_refine_ls_wR_factor_gt 0.1367
_refine_ls_wR_factor_ref 0.1400
_reflns_Friedel_coverage 0.000
_reflns_number_gt 3688
_reflns_number_total 3895
_reflns_threshold_expression 'I > 2\s(I)'
_cod_data_source_file c7tc05384c2.cif
_cod_data_source_block C215
_cod_original_sg_symbol_H-M 'P 21/c'
_cod_database_code 7237047
_shelx_space_group_comment
;
The symmetry employed for this shelxl refinement is uniquely defined
by the following loop, which should always be used as a source of
symmetry information in preference to the above space-group names.
They are only intended as comments.
;
_shelxl_version_number 2013-2

loop_
_space_group_symop_operation_xyz
'x, y, z'
'-x, y+1/2, -z+1/2'
'-x, -y, -z'
'x, -y-1/2, z-1/2'

loop_
_atom_site_label
_atom_site_type_symbol
_atom_site_fract_x
_atom_site_fract_y
_atom_site_fract_z
_atom_site_U_iso_or_equiv
_atom_site_adp_type
_atom_site_occupancy
_atom_site_site_symmetry_order
_atom_site_calc_flag
_atom_site_refinement_flags_posn
_atom_site_refinement_flags_adp
Sb1 Sb 0.71494(2) 0.14079(2) 0.24829(2) 0.01111(15) Uani 1 1 d . .
Cl5 Cl 0.51145(7) 0.10375(7) 0.18646(11) 0.0229(2) Uani 1 1 d . .
Cl3 Cl 0.92042(8) 0.15729(8) 0.30136(13) 0.0267(3) Uani 1 1 d . .
Cl1 Cl 0.72571(8) 0.03079(6) 0.08653(11) 0.0221(2) Uani 1 1 d . .
Cl2 Cl 0.69767(9) 0.24059(7) 0.00240(11) 0.0267(3) Uani 1 1 d . .
Cl4 Cl 0.75052(9) 0.04321(6) 0.44870(11) 0.0263(3) Uani 1 1 d . .
C9 C 0.9387(3) -0.1055(3) 0.0593(5) 0.0196(9) Uani 1 1 d . .
H9 H 0.9387 -0.0452 0.0724 0.023 Uiso 1 1 calc R U
C8 C 1.0521(4) -0.1325(3) 0.0651(6) 0.0256(11) Uani 1 1 d . .
H8A H 1.0520 -0.1911 0.0421 0.031 Uiso 1 1 calc R U
H8B H 1.0786 -0.1026 -0.0078 0.031 Uiso 1 1 calc R U
C11 C 0.9021(4) -0.1448(3) 0.1811(6) 0.0264(12) Uani 1 1 d . .
H11A H 0.8301 -0.1249 0.1809 0.032 Uiso 1 1 calc R U
H11B H 0.8977 -0.2043 0.1665 0.032 Uiso 1 1 calc R U
C12 C 0.9753(5) -0.1270(4) 0.3227(6) 0.0325(12) Uani 1 1 d . .
H12A H 0.9499 -0.1550 0.3985 0.039 Uiso 1 1 calc R U
H12B H 0.9765 -0.0679 0.3416 0.039 Uiso 1 1 calc R U
N2 N 1.0851(3) -0.1561(3) 0.3218(5) 0.0307(10) Uani 1 1 d . .
H2A H 1.1337 -0.1435 0.4144 0.037 Uiso 1 1 calc R U
H2B H 1.0837 -0.2158 0.3095 0.037 Uiso 1 1 calc R U
C7 C 1.1265(4) -0.1183(4) 0.2078(6) 0.0368(13) Uani 1 1 d . .
H7A H 1.1969 -0.1415 0.2084 0.044 Uiso 1 1 calc R U
H7B H 1.1353 -0.0591 0.2253 0.044 Uiso 1 1 calc R U
C5 C 0.3497(3) 0.1617(3) 0.6874(5) 0.0165(8) Uani 1 1 d . .
H5A H 0.3003 0.2079 0.6831 0.020 Uiso 1 1 calc R U
H5B H 0.3080 0.1109 0.6809 0.020 Uiso 1 1 calc R U
C1 C 0.5649(3) 0.1006(3) 0.7128(5) 0.0245(10) Uani 1 1 d . .
H1A H 0.6140 0.0541 0.7180 0.029 Uiso 1 1 calc R U
H1B H 0.6068 0.1513 0.7205 0.029 Uiso 1 1 calc R U
N1 N 0.5109(3) 0.0959(2) 0.8311(4) 0.0252(8) Uani 1 1 d . .
H1C H 0.5650 0.0982 0.9221 0.030 Uiso 1 1 calc R U
H1D H 0.4738 0.0431 0.8266 0.030 Uiso 1 1 calc R U
C6 C 0.4318(4) 0.1636(3) 0.8275(5) 0.0221(9) Uani 1 1 d . .
H6A H 0.4689 0.2166 0.8390 0.027 Uiso 1 1 calc R U
H6B H 0.3966 0.1569 0.9065 0.027 Uiso 1 1 calc R U
C3 C 0.4016(3) 0.1665(2) 0.5613(4) 0.0152(8) Uani 1 1 d . .
H3 H 0.4391 0.2199 0.5652 0.018 Uiso 1 1 calc R U
C2 C 0.4829(3) 0.0990(3) 0.5722(5) 0.0184(9) Uani 1 1 d . .
H2C H 0.4461 0.0459 0.5612 0.022 Uiso 1 1 calc R U
H2D H 0.5193 0.1047 0.4941 0.022 Uiso 1 1 calc R U
C10 C 0.8649(5) -0.1256(4) -0.0818(6) 0.0417(14) Uani 1 1 d . .
H10A H 0.8928 -0.1022 -0.1582 0.063 Uiso 1 1 calc R U
H10B H 0.7945 -0.1029 -0.0855 0.063 Uiso 1 1 calc R U
H10C H 0.8595 -0.1847 -0.0932 0.063 Uiso 1 1 calc R U
C4 C 0.3182(4) 0.1616(3) 0.4219(5) 0.0262(10) Uani 1 1 d . .
H4A H 0.3528 0.1650 0.3428 0.039 Uiso 1 1 calc R U
H4B H 0.2680 0.2066 0.4160 0.039 Uiso 1 1 calc R U
H4C H 0.2801 0.1099 0.4170 0.039 Uiso 1 1 calc R U

loop_
_atom_site_aniso_label
_atom_site_aniso_U_11
_atom_site_aniso_U_22
_atom_site_aniso_U_33
_atom_site_aniso_U_23
_atom_site_aniso_U_13
_atom_site_aniso_U_12
Sb1 0.0121(2) 0.0102(2) 0.0111(2) -0.00106(8) 0.00280(13) -0.00177(7)
Cl5 0.0163(4) 0.0321(6) 0.0214(5) 0.0036(4) 0.0068(4) 0.0006(4)
Cl3 0.0176(5) 0.0335(5) 0.0280(6) 0.0004(5) 0.0034(4) -0.0065(4)
Cl1 0.0221(5) 0.0187(5) 0.0244(5) -0.0093(4) 0.0034(4) 0.0060(4)
Cl2 0.0244(5) 0.0259(5) 0.0270(6) 0.0036(5) 0.0005(4) -0.0028(4)
Cl4 0.0329(6) 0.0203(5) 0.0213(5) 0.0072(4) -0.0021(4) -0.0109(4)
C9 0.0168(18) 0.021(2) 0.021(2) 0.0001(18) 0.0036(16) 0.0056(17)
C8 0.017(2) 0.031(2) 0.033(3) 0.007(2) 0.014(2) 0.0041(17)
C11 0.013(2) 0.038(3) 0.030(3) 0.006(2) 0.008(2) 0.0037(16)
C12 0.037(3) 0.042(3) 0.020(3) -0.001(2) 0.010(2) 0.012(2)
N2 0.021(2) 0.037(2) 0.026(2) -0.0023(19) -0.0098(17) 0.0048(18)
C7 0.015(2) 0.043(3) 0.050(3) 0.003(3) 0.003(2) -0.010(2)
C5 0.0141(18) 0.0190(18) 0.017(2) -0.0037(18) 0.0038(16) 0.0032(17)
C1 0.0109(18) 0.029(2) 0.033(3) -0.003(2) 0.0027(18) 0.0041(17)
N1 0.0284(19) 0.0269(19) 0.0155(18) -0.0012(16) -0.0039(15) 0.0112(17)
C6 0.028(2) 0.021(2) 0.017(2) -0.0085(19) 0.0047(18) 0.007(2)
C3 0.0170(18) 0.0121(18) 0.017(2) 0.0040(17) 0.0036(16) -0.0022(16)
C2 0.0183(19) 0.022(2) 0.018(2) -0.0010(18) 0.0112(17) 0.0008(17)
C10 0.034(3) 0.058(3) 0.028(3) 0.000(3) -0.004(2) 0.014(3)
C4 0.027(2) 0.027(2) 0.020(2) 0.009(2) -0.0036(19) 0.000(2)

loop_
_atom_type_symbol
_atom_type_description
_atom_type_scat_dispersion_real
_atom_type_scat_dispersion_imag
_atom_type_scat_source
C C 0.0181 0.0091 'International Tables Vol C Tables 4.2.6.8 and 6.1.1.4'
H H 0.0000 0.0000 'International Tables Vol C Tables 4.2.6.8 and 6.1.1.4'
Cl Cl 0.3639 0.7018 'International Tables Vol C Tables 4.2.6.8 and 6.1.1.4'
Sb Sb -0.0562 5.8946 'International Tables Vol C Tables 4.2.6.8 and 6.1.1.4'
N N 0.0311 0.0180 'International Tables Vol C Tables 4.2.6.8 and 6.1.1.4'

loop_
_geom_angle_atom_site_label_1
_geom_angle_atom_site_label_2
_geom_angle_atom_site_label_3
_geom_angle
Cl1 Sb1 Cl4 89.83(4)
Cl1 Sb1 Cl3 89.50(4)
Cl4 Sb1 Cl3 85.55(4)
Cl1 Sb1 Cl5 83.65(3)
Cl4 Sb1 Cl5 91.01(3)
Cl3 Sb1 Cl5 172.35(4)
Cl1 Sb1 Cl2 83.81(3)
Cl4 Sb1 Cl2 171.48(4)
Cl3 Sb1 Cl2 88.73(3)
Cl5 Sb1 Cl2 93.90(3)
C10 C9 C11 111.4(4)
C10 C9 C8 111.5(4)
C11 C9 C8 109.0(4)
C7 C8 C9 112.9(4)
C12 C11 C9 112.5(4)
C11 C12 N2 109.0(4)
C7 N2 C12 112.6(4)
N2 C7 C8 110.9(4)
C6 C5 C3 111.5(3)
N1 C1 C2 109.8(3)
C1 N1 C6 112.8(4)
N1 C6 C5 109.5(3)
C2 C3 C4 111.0(4)
C2 C3 C5 109.7(3)
C4 C3 C5 110.7(4)
C1 C2 C3 112.1(4)

loop_
_geom_bond_atom_site_label_1
_geom_bond_atom_site_label_2
_geom_bond_distance
Sb1 Cl1 2.4244(9)
Sb1 Cl4 2.4821(10)
Sb1 Cl3 2.6075(10)
Sb1 Cl5 2.6371(10)
Sb1 Cl2 2.8651(11)
C9 C10 1.510(7)
C9 C11 1.522(6)
C9 C8 1.527(6)
C8 C7 1.507(8)
C11 C12 1.503(8)
C12 N2 1.506(7)
N2 C7 1.479(7)
C5 C6 1.517(6)
C5 C3 1.536(6)
C1 N1 1.485(6)
C1 C2 1.518(6)
N1 C6 1.510(5)
C3 C2 1.519(5)
C3 C4 1.522(6)
